data_7234022
loop_
_publ_author_name
'Wang, Jia-Yin'
'Shi, Yang'
'Tao, Dong-Liang'
'Bo, Qi-Bing'

_publ_section_title
;
 Series of 3D lanthanide MOFs derived from saddle-like alicyclic
 tetracarboxylate ligands: synthesis, characterization and
 structure--photoluminescence correlations
;
_journal_issue 43
_journal_name_full CrystEngComm
_journal_page_first 6591
_journal_paper_doi 10.1039/C9CE01337G
_journal_volume 21
_journal_year 2019
_chemical_formula_moiety 'C8 H6 Na O9 Tb'
_chemical_formula_sum 'C8 H6 Na O9 Tb'
_chemical_formula_weight 428.04
_space_group_crystal_system orthorhombic
_space_group_IT_number 19
_space_group_name_Hall 'P 2ac 2ab'
_space_group_name_H-M_alt 'P 21 21 21'
_symmetry_space_group_name_Hall 'P 2ac 2ab'
_symmetry_space_group_name_H-M 'P 21 21 21'
_atom_sites_solution_hydrogens mixed
_atom_sites_solution_primary direct
_audit_creation_date 2019-09-08
_audit_creation_method
;
Olex2 1.2
(compiled 2016.02.19 svn.r3266 for OlexSys, GUI svn.r5155)
;
_audit_update_record
;
2019-09-17 deposited with the CCDC.    2019-09-20 downloaded from the CCDC.
;
_cell_angle_alpha 90
_cell_angle_beta 90
_cell_angle_gamma 90
_cell_formula_units_Z 4
_cell_length_a 7.9177(5)
_cell_length_b 8.8354(6)
_cell_length_c 14.1274(8)
_cell_measurement_reflns_used 2800
_cell_measurement_temperature 293(2)
_cell_measurement_theta_max 28.7360
_cell_measurement_theta_min 3.6780
_cell_volume 988.30(11)
_computing_cell_refinement
;
CrysAlisPro, Agilent Technologies,
Version 1.171.37.35 (release 13-08-2014 CrysAlis171 .NET)
(compiled Aug 13 2014,18:06:01)
;
_computing_data_collection
;
CrysAlisPro, Agilent Technologies,
Version 1.171.37.35 (release 13-08-2014 CrysAlis171 .NET)
(compiled Aug 13 2014,18:06:01)
;
_computing_data_reduction
;
CrysAlisPro, Agilent Technologies,
Version 1.171.37.35 (release 13-08-2014 CrysAlis171 .NET)
(compiled Aug 13 2014,18:06:01)
;
_computing_molecular_graphics 'Olex2 (Dolomanov et al., 2009)'
_computing_publication_material 'Olex2 (Dolomanov et al., 2009)'
_computing_structure_refinement 'ShelXL (Sheldrick, 2015)'
_computing_structure_solution 'ShelXS (Sheldrick, 2008)'
_diffrn_ambient_temperature 293.15
_diffrn_detector 'CCD plate'
_diffrn_detector_area_resol_mean 16.0355
_diffrn_detector_type Eos
_diffrn_measured_fraction_theta_full 0.995
_diffrn_measured_fraction_theta_max 0.997
_diffrn_measurement_details
;
#__ type_ start__ end____ width___ exp.time_
  1 omega   -1.00   83.00   1.0000    1.6250
omega____ theta____ kappa____ phi______ frames
    -       15.8569   57.0000   90.0000 84

#__ type_ start__ end____ width___ exp.time_
  2 omega   -3.00   85.00   1.0000    1.6250
omega____ theta____ kappa____ phi______ frames
    -       15.8569   37.0000   30.0000 88

#__ type_ start__ end____ width___ exp.time_
  3 omega  -25.00   55.00   1.0000    1.6250
omega____ theta____ kappa____ phi______ frames
    -       15.8569  -99.0000    0.0000 80

#__ type_ start__ end____ width___ exp.time_
  4 omega  -73.00  -22.00   1.0000    1.6250
omega____ theta____ kappa____ phi______ frames
    -      -16.9507  130.0000   85.0000 51
;
_diffrn_measurement_device 'four-circle diffractometer'
_diffrn_measurement_device_type 'Xcalibur, Eos, Gemini'
_diffrn_measurement_method '\w scans'
_diffrn_orient_matrix_UB_11 -0.0652410000
_diffrn_orient_matrix_UB_12 0.0527681000
_diffrn_orient_matrix_UB_13 -0.0097016000
_diffrn_orient_matrix_UB_21 0.0579172000
_diffrn_orient_matrix_UB_22 0.0604912000
_diffrn_orient_matrix_UB_23 0.0061270000
_diffrn_orient_matrix_UB_31 0.0202101000
_diffrn_orient_matrix_UB_32 -0.0029421000
_diffrn_orient_matrix_UB_33 -0.0488679000
_diffrn_radiation_monochromator graphite
_diffrn_radiation_probe x-ray
_diffrn_radiation_type MoK\a
_diffrn_radiation_wavelength 0.71073
_diffrn_reflns_av_R_equivalents 0.0325
_diffrn_reflns_av_unetI/netI 0.0378
_diffrn_reflns_Laue_measured_fraction_full 0.995
_diffrn_reflns_Laue_measured_fraction_max 0.997
_diffrn_reflns_limit_h_max 9
_diffrn_reflns_limit_h_min -9
_diffrn_reflns_limit_k_max 9
_diffrn_reflns_limit_k_min -11
_diffrn_reflns_limit_l_max 17
_diffrn_reflns_limit_l_min -17
_diffrn_reflns_number 6087
_diffrn_reflns_point_group_measured_fraction_full 0.997
_diffrn_reflns_point_group_measured_fraction_max 0.999
_diffrn_reflns_theta_full 25.242
_diffrn_reflns_theta_max 26.370
_diffrn_reflns_theta_min 3.693
_diffrn_source 'Enhance (Mo) X-ray Source'
_exptl_absorpt_coefficient_mu 7.246
_exptl_absorpt_correction_T_max 1.00000
_exptl_absorpt_correction_T_min 0.37622
_exptl_absorpt_correction_type multi-scan
_exptl_absorpt_process_details
;
CrysAlisPro, Agilent Technologies,
Version 1.171.37.35 (release 13-08-2014 CrysAlis171 .NET)
(compiled Aug 13 2014,18:06:01)
Empirical absorption correction using spherical harmonics,
 implemented in SCALE3 ABSPACK scaling algorithm.
;
_exptl_crystal_colour 'clear whiteish colourless'
_exptl_crystal_colour_lustre clear
_exptl_crystal_colour_modifier whiteish
_exptl_crystal_colour_primary colourless
_exptl_crystal_density_diffrn 2.877
_exptl_crystal_density_method 'not measured'
_exptl_crystal_description block
_exptl_crystal_F_000 808
_exptl_crystal_size_max 0.38
_exptl_crystal_size_mid 0.26
_exptl_crystal_size_min 0.14
_refine_diff_density_max 0.683
_refine_diff_density_min -0.997
_refine_diff_density_rms 0.152
_refine_ls_abs_structure_details
;
 Refined as an inversion twin.
;
_refine_ls_abs_structure_Flack 0.13(2)
_refine_ls_extinction_method none
_refine_ls_goodness_of_fit_ref 1.086
_refine_ls_hydrogen_treatment constr
_refine_ls_matrix_type full
_refine_ls_number_parameters 132
_refine_ls_number_reflns 2009
_refine_ls_number_restraints 0
_refine_ls_restrained_S_all 1.086
_refine_ls_R_factor_all 0.0262
_refine_ls_R_factor_gt 0.0231
_refine_ls_shift/su_max 0.001
_refine_ls_shift/su_mean 0.000
_refine_ls_structure_factor_coef Fsqd
_refine_ls_weighting_details
;
 w=1/[\s^2^(Fo^2^)+(0.0200P)^2^]
 where P=(Fo^2^+2Fc^2^)/3
;
_refine_ls_weighting_scheme calc
_refine_ls_wR_factor_gt 0.0489
_refine_ls_wR_factor_ref 0.0506
_reflns_Friedel_coverage 0.704
_reflns_Friedel_fraction_full 1.000
_reflns_Friedel_fraction_max 1.001
_reflns_number_gt 1868
_reflns_number_total 2009
_reflns_threshold_expression 'I > 2\s(I)'
_cod_data_source_file c9ce01337g2.cif
_cod_data_source_block Tb-Na
_cod_depositor_comments 'Adding full bibliography for 7234018--7234025.cif.'
_cod_original_cell_volume 988.30(10)
_cod_database_code 7234022
_shelxl_version_number 2013-2
_chemical_oxdiff_formula 'C H O Tb'
_shelx_space_group_comment
;
The symmetry employed for this shelxl refinement is uniquely defined
by the following loop, which should always be used as a source of
symmetry information in preference to the above space-group names.
They are only intended as comments.
;
_shelx_estimated_absorpt_t_max 0.430
_shelx_estimated_absorpt_t_min 0.169
_reflns_odcompleteness_completeness 99.42
_reflns_odcompleteness_iscentric 1
_reflns_odcompleteness_theta 26.32
_olex2_refinement_description
;
1. Twinned data refinement
 Scales: 0.87(2) 0.13(2)
2. Fixed Uiso
 At 1.2 times of:
  All C(H) groups
 At 1.5 times of:
  All O(H,H) groups
3. Uiso/Uaniso restraints and constraints
Uanis(C1) = Uanis(C2) = Uanis(C8) = Uanis(C7) = Uanis(C5) = Uanis(C6) =
Uanis(C3) = Uanis(C4)
4.a Rotating group:
 O9(H9A,H9B)
4.b Ternary CH refined with riding coordinates:
 C7(H7), C5(H5), C3(H3), C2(H2)
;
_olex2_date_sample_data_collection 2010-06-08
_olex2_submission_special_instructions 'No special instructions were received'

loop_
_space_group_symop_operation_xyz
'x, y, z'
'-x+1/2, -y, z+1/2'
'x+1/2, -y+1/2, -z'
'-x, y+1/2, -z+1/2'

loop_
_atom_site_label
_atom_site_type_symbol
_atom_site_fract_x
_atom_site_fract_y
_atom_site_fract_z
_atom_site_U_iso_or_equiv
_atom_site_adp_type
_atom_site_occupancy
_atom_site_site_symmetry_order
_atom_site_calc_flag
_atom_site_refinement_flags_posn
Tb1 Tb 1.08965(4) 0.66487(3) 0.50249(2) 0.00777(10) Uani 1 1 d .
Na1 Na 1.0508(4) 0.4701(4) 0.8201(2) 0.0260(8) Uani 1 1 d .
O1 O 0.9650(7) 0.5254(6) 0.6576(3) 0.0181(12) Uani 1 1 d .
C4 C 0.4146(10) 0.4890(7) 0.5535(4) 0.0084(5) Uani 1 1 d .
C7 C 0.6966(10) 0.3159(7) 0.7116(4) 0.0084(5) Uani 1 1 d .
H7 H 0.8018 0.2711 0.6882 0.010 Uiso 1 1 calc R
O9 O 0.6303(9) 0.3236(7) 0.3539(4) 0.0372(16) Uani 1 1 d .
H9A H 0.5715 0.2436 0.3694 0.056 Uiso 1 1 d GR
H9B H 0.6973 0.3456 0.4012 0.056 Uiso 1 1 d GR
O4 O 0.5404(7) 0.2869(5) 0.8539(3) 0.0166(12) Uani 1 1 d .
C8 C 0.6845(9) 0.3013(7) 0.8170(4) 0.0084(5) Uani 1 1 d .
C5 C 0.5439(10) 0.2612(7) 0.6526(4) 0.0084(5) Uani 1 1 d .
H5 H 0.4394 0.2672 0.6896 0.010 Uiso 1 1 calc R
C3 C 0.5636(9) 0.4016(7) 0.5880(4) 0.0084(5) Uani 1 1 d .
H3 H 0.6376 0.3770 0.5346 0.010 Uiso 1 1 calc R
C2 C 0.6686(9) 0.4753(7) 0.6683(4) 0.0084(5) Uani 1 1 d .
H2 H 0.5974 0.5380 0.7094 0.010 Uiso 1 1 calc R
C1 C 0.8195(10) 0.5609(7) 0.6346(4) 0.0084(5) Uani 1 1 d .
O8 O 0.2692(7) 0.4655(5) 0.5811(3) 0.0201(12) Uani 1 1 d .
O6 O 0.4451(8) 0.0707(5) 0.5465(3) 0.0164(12) Uani 1 1 d .
C6 C 0.5595(10) 0.1090(7) 0.6047(4) 0.0084(5) Uani 1 1 d .
O5 O 0.6834(7) 0.0242(5) 0.6197(3) 0.0166(12) Uani 1 1 d .
O2 O 0.7958(6) 0.6709(5) 0.5743(3) 0.0130(11) Uani 1 1 d .
O7 O 0.4458(7) 0.5942(5) 0.4945(4) 0.0218(11) Uani 1 1 d .
O3 O 0.8218(7) 0.3016(6) 0.8636(3) 0.0162(12) Uani 1 1 d .

loop_
_atom_site_aniso_label
_atom_site_aniso_U_11
_atom_site_aniso_U_22
_atom_site_aniso_U_33
_atom_site_aniso_U_23
_atom_site_aniso_U_13
_atom_site_aniso_U_12
Tb1 0.00819(17) 0.00744(17) 0.00766(15) -0.00024(18) -0.00097(18) -0.00002(12)
Na1 0.017(2) 0.0349(19) 0.0261(16) 0.0041(13) -0.0077(13) -0.0057(16)
O1 0.009(3) 0.025(3) 0.021(3) 0.003(2) -0.002(2) -0.001(2)
C4 0.0100(15) 0.0072(12) 0.0080(11) 0.0009(9) 0.0006(9) -0.0012(11)
C7 0.0100(15) 0.0072(12) 0.0080(11) 0.0009(9) 0.0006(9) -0.0012(11)
O9 0.037(4) 0.040(4) 0.034(3) 0.008(3) 0.002(3) 0.016(3)
O4 0.026(4) 0.014(3) 0.010(2) -0.0017(19) 0.005(2) 0.001(2)
C8 0.0100(15) 0.0072(12) 0.0080(11) 0.0009(9) 0.0006(9) -0.0012(11)
C5 0.0100(15) 0.0072(12) 0.0080(11) 0.0009(9) 0.0006(9) -0.0012(11)
C3 0.0100(15) 0.0072(12) 0.0080(11) 0.0009(9) 0.0006(9) -0.0012(11)
C2 0.0100(15) 0.0072(12) 0.0080(11) 0.0009(9) 0.0006(9) -0.0012(11)
C1 0.0100(15) 0.0072(12) 0.0080(11) 0.0009(9) 0.0006(9) -0.0012(11)
O8 0.009(3) 0.026(3) 0.024(3) 0.003(2) -0.003(2) 0.008(3)
O6 0.017(3) 0.014(3) 0.018(2) -0.006(2) -0.006(2) -0.002(2)
C6 0.0100(15) 0.0072(12) 0.0080(11) 0.0009(9) 0.0006(9) -0.0012(11)
O5 0.011(3) 0.013(3) 0.025(3) -0.002(2) -0.003(2) 0.002(2)
O2 0.008(3) 0.012(2) 0.019(2) 0.004(2) 0.000(2) 0.000(2)
O7 0.033(3) 0.013(2) 0.019(2) 0.009(2) -0.009(3) -0.004(2)
O3 0.017(3) 0.018(3) 0.013(2) 0.004(2) -0.006(2) -0.002(2)

loop_
_atom_type_symbol
_atom_type_description
_atom_type_scat_dispersion_real
_atom_type_scat_dispersion_imag
_atom_type_scat_source
C C 0.0033 0.0016 'International Tables Vol C Tables 4.2.6.8 and 6.1.1.4'
H H 0.0000 0.0000 'International Tables Vol C Tables 4.2.6.8 and 6.1.1.4'
Na Na 0.0362 0.0249 'International Tables Vol C Tables 4.2.6.8 and 6.1.1.4'
O O 0.0106 0.0060 'International Tables Vol C Tables 4.2.6.8 and 6.1.1.4'
Tb Tb -0.1723 4.1537 'International Tables Vol C Tables 4.2.6.8 and 6.1.1.4'

loop_
_geom_angle_atom_site_label_1
_geom_angle_atom_site_label_2
_geom_angle_atom_site_label_3
_geom_angle
_geom_angle_site_symmetry_1
_geom_angle_site_symmetry_3
O1 Tb1 C1 24.51(17) . .
O1 Tb1 C6 90.76(16) . 3_556
O1 Tb1 O7 106.83(15) . 1_655
O4 Tb1 O1 129.80(18) 2_664 .
O4 Tb1 C1 107.27(19) 2_664 .
O4 Tb1 O8 139.35(16) 2_664 1_655
O4 Tb1 O6 72.72(16) 2_664 3_556
O4 Tb1 C6 69.41(17) 2_664 3_556
O4 Tb1 O5 68.95(17) 2_664 3_556
O4 Tb1 O2 77.91(17) 2_664 3_566
O4 Tb1 O2 87.25(17) 2_664 .
O4 Tb1 O7 115.29(18) 2_664 1_655
O4 Tb1 O7 69.70(18) 2_664 3_566
O8 Tb1 O1 61.96(17) 1_655 .
O8 Tb1 C1 85.05(18) 1_655 .
O8 Tb1 C6 71.93(18) 1_655 3_556
O8 Tb1 O2 110.81(17) 1_655 .
O8 Tb1 O7 46.85(16) 1_655 1_655
O6 Tb1 O1 71.00(15) 3_556 .
O6 Tb1 C1 65.45(17) 3_556 .
O6 Tb1 O8 78.27(17) 3_556 1_655
O6 Tb1 C6 26.22(19) 3_556 3_556
O6 Tb1 O5 52.08(17) 3_556 3_556
O6 Tb1 O2 72.87(16) 3_556 .
O6 Tb1 O7 104.99(16) 3_556 1_655
C6 Tb1 C1 90.63(19) 3_556 .
C6 Tb1 O7 83.00(18) 3_556 1_655
O5 Tb1 O1 111.21(15) 3_556 .
O5 Tb1 C1 115.89(17) 3_556 .
O5 Tb1 O8 70.84(18) 3_556 1_655
O5 Tb1 C6 25.89(18) 3_556 3_556
O5 Tb1 O2 123.98(16) 3_556 .
O5 Tb1 O7 62.71(16) 3_556 1_655
O2 Tb1 O1 49.49(15) . .
O2 Tb1 O1 151.27(16) 3_566 .
O2 Tb1 C1 160.26(16) 3_566 .
O2 Tb1 C1 25.77(16) . .
O2 Tb1 O8 103.54(18) 3_566 1_655
O2 Tb1 O6 133.29(15) 3_566 3_556
O2 Tb1 C6 98.78(19) . 3_556
O2 Tb1 C6 108.86(18) 3_566 3_556
O2 Tb1 O5 83.82(16) 3_566 3_556
O2 Tb1 O2 141.15(9) 3_566 .
O2 Tb1 O7 57.20(14) 3_566 1_655
O2 Tb1 O7 156.09(14) . 1_655
O7 Tb1 O1 102.46(16) 3_566 .
O7 Tb1 C1 131.10(17) 1_655 .
O7 Tb1 C1 85.54(17) 3_566 .
O7 Tb1 O8 150.93(17) 3_566 1_655
O7 Tb1 O6 121.9(2) 3_566 3_556
O7 Tb1 C6 135.62(19) 3_566 3_556
O7 Tb1 O5 137.49(18) 3_566 3_556
O7 Tb1 O2 78.39(16) 3_566 3_566
O7 Tb1 O2 62.77(16) 3_566 .
O7 Tb1 O7 130.64(14) 3_566 1_655
O3 Tb1 O1 71.97(17) 4_756 .
O3 Tb1 O4 138.38(17) 4_756 2_664
O3 Tb1 C1 82.44(18) 4_756 .
O3 Tb1 O8 80.59(16) 4_756 1_655
O3 Tb1 O6 142.68(16) 4_756 3_556
O3 Tb1 C6 152.15(18) 4_756 3_556
O3 Tb1 O5 143.7(2) 4_756 3_556
O3 Tb1 O2 86.61(17) 4_756 .
O3 Tb1 O2 81.53(17) 4_756 3_566
O3 Tb1 O7 70.94(18) 4_756 3_566
O3 Tb1 O7 81.47(17) 4_756 1_655
Tb1 Na1 Tb1 65.11(5) 4_746 2_765
O1 Na1 Tb1 149.12(17) . 2_765
O1 Na1 Tb1 132.22(17) . 4_746
O1 Na1 O7 164.4(2) . 2_665
O9 Na1 Tb1 121.87(18) 2_665 2_765
O9 Na1 Tb1 103.5(2) 2_665 4_746
O9 Na1 O1 82.4(2) 2_665 .
O9 Na1 O7 89.0(2) 2_665 2_665
O9 Na1 O3 88.2(2) 2_665 .
O5 Na1 Tb1 35.30(13) 4_756 2_765
O5 Na1 Tb1 99.67(15) 4_756 4_746
O5 Na1 O1 123.7(2) 4_756 .
O5 Na1 O9 108.5(3) 4_756 2_665
O5 Na1 O7 71.31(19) 4_756 2_665
O5 Na1 O3 135.4(2) 4_756 .
O7 Na1 Tb1 45.70(14) 2_665 2_765
O7 Na1 Tb1 37.87(11) 2_665 4_746
O3 Na1 Tb1 100.66(15) . 2_765
O3 Na1 Tb1 35.74(12) . 4_746
O3 Na1 O1 98.8(2) . .
O3 Na1 O7 67.87(18) . 2_665
Na1 O1 Tb1 138.8(2) . .
C1 O1 Tb1 90.6(4) . .
C1 O1 Na1 123.8(4) . .
O8 C4 C3 123.2(6) . .
O8 C4 O7 120.7(7) . .
O7 C4 C3 116.0(6) . .
C8 C7 H7 110.8 . .
C8 C7 C5 117.3(6) . .
C8 C7 C2 117.5(5) . .
C5 C7 H7 110.8 . .
C5 C7 C2 87.7(5) . .
C2 C7 H7 110.8 . .
Na1 O9 H9A 110.5 2_664 .
Na1 O9 H9B 110.5 2_664 .
H9A O9 H9B 108.2 . .
C8 O4 Tb1 137.7(4) . 2_665
O4 C8 C7 118.6(6) . .
O4 C8 O3 124.0(6) . .
O3 C8 C7 117.3(6) . .
C7 C5 H5 110.9 . .
C7 C5 C3 89.3(5) . .
C3 C5 H5 110.9 . .
C6 C5 C7 117.1(6) . .
C6 C5 H5 110.9 . .
C6 C5 C3 116.2(5) . .
C4 C3 C5 121.9(6) . .
C4 C3 H3 109.7 . .
C4 C3 C2 116.5(5) . .
C5 C3 H3 109.7 . .
C5 C3 C2 87.6(5) . .
C2 C3 H3 109.7 . .
C7 C2 H2 111.2 . .
C3 C2 C7 89.1(5) . .
C3 C2 H2 111.2 . .
C1 C2 C7 118.1(6) . .
C1 C2 C3 114.1(5) . .
C1 C2 H2 111.2 . .
O1 C1 Tb1 64.8(4) . .
O1 C1 C2 122.2(6) . .
O1 C1 O2 119.6(7) . .
C2 C1 Tb1 158.4(4) . .
O2 C1 Tb1 57.7(4) . .
O2 C1 C2 118.1(6) . .
C4 O8 Tb1 105.7(4) . 1_455
C6 O6 Tb1 94.3(4) . 3_456
C5 C6 Tb1 174.7(4) . 3_456
O6 C6 Tb1 59.5(3) . 3_456
O6 C6 C5 118.0(6) . .
O5 C6 Tb1 61.2(3) . 3_456
O5 C6 C5 121.4(6) . .
O5 C6 O6 120.6(6) . .
Na1 O5 Tb1 112.5(2) 4_746 3_456
C6 O5 Tb1 92.9(4) . 3_456
C6 O5 Na1 153.6(5) . 4_746
Tb1 O2 Tb1 116.63(18) 3_466 .
C1 O2 Tb1 96.5(4) . .
C1 O2 Tb1 146.0(5) . 3_466
Tb1 O7 Tb1 105.59(16) 3_466 1_455
Tb1 O7 Na1 102.1(2) 3_466 2_664
Na1 O7 Tb1 95.55(18) 2_664 1_455
C4 O7 Tb1 136.4(4) . 3_466
C4 O7 Tb1 86.7(4) . 1_455
C4 O7 Na1 118.4(4) . 2_664
Tb1 O3 Na1 107.2(2) 4_746 .
C8 O3 Tb1 132.1(4) . 4_746
C8 O3 Na1 120.7(4) . .

loop_
_geom_bond_atom_site_label_1
_geom_bond_atom_site_label_2
_geom_bond_distance
_geom_bond_site_symmetry_2
Tb1 O1 2.701(5) .
Tb1 O4 2.376(5) 2_664
Tb1 C1 2.984(7) .
Tb1 O8 2.521(5) 1_655
Tb1 O6 2.474(5) 3_556
Tb1 C6 2.865(6) 3_556
Tb1 O5 2.515(5) 3_556
Tb1 O2 2.439(5) 3_566
Tb1 O2 2.538(5) .
Tb1 O7 2.891(6) 1_655
Tb1 O7 2.415(4) 3_566
Tb1 O3 2.352(5) 4_756
Na1 Tb1 4.021(3) 2_765
Na1 Tb1 3.846(3) 4_746
Na1 O1 2.443(6) .
Na1 O9 2.368(7) 2_665
Na1 O5 2.319(6) 4_756
Na1 O7 2.529(6) 2_665
Na1 O3 2.425(6) .
O1 C1 1.238(9) .
C4 C3 1.491(10) .
C4 O8 1.233(9) .
C4 O7 1.273(8) .
C7 H7 0.9800 .
C7 C8 1.497(8) .
C7 C5 1.547(10) .
C7 C2 1.551(9) .
O9 Na1 2.368(7) 2_664
O9 H9A 0.8738 .
O9 H9B 0.8743 .
O4 Tb1 2.376(5) 2_665
O4 C8 1.261(9) .
C8 O3 1.271(8) .
C5 H5 0.9800 .
C5 C3 1.548(9) .
C5 C6 1.510(9) .
C3 H3 0.9800 .
C3 C2 1.550(9) .
C2 H2 0.9800 .
C2 C1 1.492(10) .
C1 O2 1.306(8) .
O8 Tb1 2.521(5) 1_455
O6 Tb1 2.474(5) 3_456
O6 C6 1.269(8) .
C6 Tb1 2.865(6) 3_456
C6 O5 1.252(8) .
O5 Tb1 2.514(5) 3_456
O5 Na1 2.319(6) 4_746
O2 Tb1 2.439(5) 3_466
O7 Tb1 2.415(4) 3_466
O7 Tb1 2.891(6) 1_455
O7 Na1 2.529(6) 2_664
O3 Tb1 2.352(5) 4_746

loop_
_geom_hbond_atom_site_label_D
_geom_hbond_atom_site_label_H
_geom_hbond_atom_site_label_A
_geom_hbond_distance_DH
_geom_hbond_distance_HA
_geom_hbond_distance_DA
_geom_hbond_angle_DHA
_geom_hbond_site_symmetry_A
O9 H9A O1 0.87 2.55 3.354(9) 153.1 3_456
O9 H9B O6 0.87 2.22 3.010(9) 149.6 3_556
C5 H5 O9 0.98 2.65 3.360(10) 129.8 3_456
C3 H3 O9 0.98 2.60 3.420(8) 141.6 .
C2 H2 O4 0.98 2.61 3.228(8) 120.9 4_656

loop_
_geom_torsion_atom_site_label_1
_geom_torsion_atom_site_label_2
_geom_torsion_atom_site_label_3
_geom_torsion_atom_site_label_4
_geom_torsion
_geom_torsion_site_symmetry_1
_geom_torsion_site_symmetry_4
Tb1 O1 C1 C2 156.7(6) . .
Tb1 O1 C1 O2 -19.0(6) . .
Tb1 O4 C8 C7 -155.2(5) 2_665 .
Tb1 O4 C8 O3 26.1(10) 2_665 .
Tb1 C1 O2 Tb1 167.5(7) . 3_466
Tb1 O6 C6 C5 174.7(5) 3_456 .
Tb1 O6 C6 O5 -3.5(7) 3_456 .
Tb1 C6 O5 Na1 164.6(11) 3_456 4_746
Na1 O1 C1 Tb1 155.9(5) . .
Na1 O1 C1 C2 -47.5(8) . .
Na1 O1 C1 O2 136.8(5) . .
O1 C1 O2 Tb1 20.4(6) . .
O1 C1 O2 Tb1 -172.1(5) . 3_466
C4 C3 C2 C7 143.5(6) . .
C4 C3 C2 C1 -95.9(7) . .
C7 C8 O3 Tb1 -141.7(5) . 4_746
C7 C8 O3 Na1 39.8(8) . .
C7 C5 C3 C4 -138.8(6) . .
C7 C5 C3 C2 -18.8(5) . .
C7 C5 C6 O6 -171.2(6) . .
C7 C5 C6 O5 6.9(9) . .
C7 C2 C1 Tb1 87.3(13) . .
C7 C2 C1 O1 -15.7(9) . .
C7 C2 C1 O2 160.0(5) . .
O4 C8 O3 Tb1 37.1(10) . 4_746
O4 C8 O3 Na1 -141.5(5) . .
C8 C7 C5 C3 138.7(6) . .
C8 C7 C5 C6 -102.0(7) . .
C8 C7 C2 C3 -138.5(6) . .
C8 C7 C2 C1 104.5(7) . .
C5 C7 C8 O4 -19.5(9) . .
C5 C7 C8 O3 159.3(6) . .
C5 C7 C2 C3 -18.8(5) . .
C5 C7 C2 C1 -135.8(6) . .
C5 C3 C2 C7 18.7(5) . .
C5 C3 C2 C1 139.4(6) . .
C5 C6 O5 Tb1 -174.7(5) . 3_456
C5 C6 O5 Na1 -10.1(14) . 4_746
C3 C4 O8 Tb1 176.1(5) . 1_455
C3 C4 O7 Tb1 -176.6(5) . 1_455
C3 C4 O7 Tb1 -67.3(8) . 3_466
C3 C4 O7 Na1 88.9(6) . 2_664
C3 C5 C6 O6 -67.5(9) . .
C3 C5 C6 O5 110.6(7) . .
C3 C2 C1 Tb1 -15.4(16) . .
C3 C2 C1 O1 -118.4(7) . .
C3 C2 C1 O2 57.3(8) . .
C2 C7 C8 O4 83.0(8) . .
C2 C7 C8 O3 -98.2(8) . .
C2 C7 C5 C3 18.8(5) . .
C2 C7 C5 C6 138.1(6) . .
C2 C1 O2 Tb1 12.1(11) . 3_466
C2 C1 O2 Tb1 -155.4(5) . .
O8 C4 C3 C5 7.5(9) . .
O8 C4 C3 C2 -97.3(8) . .
O8 C4 O7 Tb1 111.0(7) . 3_466
O8 C4 O7 Tb1 1.8(6) . 1_455
O8 C4 O7 Na1 -92.8(7) . 2_664
O6 C6 O5 Tb1 3.5(7) . 3_456
O6 C6 O5 Na1 168.0(7) . 4_746
C6 C5 C3 C4 101.1(8) . .
C6 C5 C3 C2 -138.9(7) . .
O7 C4 C3 C5 -174.3(5) . .
O7 C4 C3 C2 80.9(7) . .
O7 C4 O8 Tb1 -2.1(7) . 1_455

loop_
_twin_individual_id
_twin_individual_mass_fraction_refined
1 0.87(2)
2 0.13(2)
